data_7034801
loop_
_publ_author_name
'Bhalla, Rajiv'
'Levason, William'
'Luthra, Sajinder K.'
'McRobbie, Graeme'
'Monzittu, Francesco M.'
'Palmer, Jazmyn'
'Reid, Gillian'
'Sanderson, George'
'Zhang, Wenjian'

_publ_section_title
;
 Hydrothermal synthesis of Group 13 metal trifluoride complexes with
 neutral N-donor ligands.
;
_journal_issue 20
_journal_name_full 'Dalton transactions (Cambridge, England : 2003)'
_journal_page_first 9569
_journal_page_last 9580
_journal_paper_doi 10.1039/c5dt01120e
_journal_volume 44
_journal_year 2015
_chemical_formula_moiety 'C10 H10 Al F3 N2 O, 2(H2 O)'
_chemical_formula_sum 'C10 H14 Al F3 N2 O3'
_chemical_formula_weight 294.21
_chemical_name_systematic
;
 ?
;
_space_group_IT_number 14
_symmetry_cell_setting monoclinic
_symmetry_Int_Tables_number 14
_symmetry_space_group_name_Hall '-P 2yn'
_symmetry_space_group_name_H-M 'P 1 21/n 1'
_atom_sites_solution_hydrogens geom
_atom_sites_solution_primary direct
_atom_sites_solution_secondary difmap
_audit_creation_method SHELXL-97
_audit_update_record
;
2015-03-10 deposited with the CCDC.
2015-04-20 downloaded from the CCDC.
;
_cell_angle_alpha 90.000(5)
_cell_angle_beta 93.331(5)
_cell_angle_gamma 90.000(5)
_cell_formula_units_Z 4
_cell_length_a 8.976(5)
_cell_length_b 7.300(5)
_cell_length_c 19.062(5)
_cell_measurement_reflns_used 2807
_cell_measurement_temperature 100(2)
_cell_measurement_theta_max 27.5
_cell_measurement_theta_min 2.5
_cell_volume 1246.9(11)
_computing_cell_refinement
;
CrystalClear-SM Expert 2.0 r7 (Rigaku, 2011)
;
_computing_data_collection
;
CrystalClear-SM Expert 2.0 r7 (Rigaku, 2011)
;
_computing_data_reduction
;
CrystalClear-SM Expert 2.0 r7 (Rigaku, 2011)
;
_computing_molecular_graphics 'ORTEP-III (Farrugia, 1997)'
_computing_publication_material 'PLATON (Spek, 2003), WinGX (Farrugia, 1999) and enCIFer (Allen et al., 2004).'
_computing_structure_refinement 'SHELXL-97 (Sheldrick, 2008)'
_computing_structure_solution 'SHELXS-97 (Sheldrick, 1997)'
_diffrn_ambient_temperature 100(2)
_diffrn_detector 'CCD plate'
_diffrn_detector_area_resol_mean 28.5714
_diffrn_detector_type 'Rigaku HG Saturn724+ (2x2 bin mode)'
_diffrn_measured_fraction_theta_full 0.997
_diffrn_measured_fraction_theta_max 0.997
_diffrn_measurement_device 'four-circle \k diffractometer'
_diffrn_measurement_device_type 'Rigaku AFC12 (Left)'
_diffrn_measurement_method 'profile data from \w-scans'
_diffrn_measurement_specimen_support 'MiTeGen micromount'
_diffrn_radiation_collimation 'Confocal mirrors, HF Varimax '
_diffrn_radiation_type MoK\a
_diffrn_radiation_wavelength 0.71069
_diffrn_reflns_av_R_equivalents 0.0778
_diffrn_reflns_av_sigmaI/netI 0.0843
_diffrn_reflns_limit_h_max 11
_diffrn_reflns_limit_h_min -11
_diffrn_reflns_limit_k_max 9
_diffrn_reflns_limit_k_min -8
_diffrn_reflns_limit_l_max 24
_diffrn_reflns_limit_l_min -15
_diffrn_reflns_number 8257
_diffrn_reflns_theta_full 27.48
_diffrn_reflns_theta_max 27.48
_diffrn_reflns_theta_min 2.99
_diffrn_source 'Rotating Anode'
_diffrn_source_current 55.0
_diffrn_source_power 2.475
_diffrn_source_voltage 45.0
_exptl_absorpt_coefficient_mu 0.207
_exptl_absorpt_correction_T_max 0.9959
_exptl_absorpt_correction_T_min 0.9877
_exptl_absorpt_correction_type multi-scan
_exptl_absorpt_process_details
;
Jacobson, R. (1998). REQAB. Private communication to the 
Rigaku Corporation, Tokyo, Japan.
;
_exptl_crystal_colour Colorless
_exptl_crystal_density_diffrn 1.567
_exptl_crystal_density_method 'not measured'
_exptl_crystal_description Needle
_exptl_crystal_F_000 608
_exptl_crystal_recrystallization_method 'Solvent evaporation'
_exptl_crystal_size_max 0.06
_exptl_crystal_size_mid 0.03
_exptl_crystal_size_min 0.01
_refine_diff_density_max 0.802
_refine_diff_density_min -0.337
_refine_diff_density_rms 0.101
_refine_ls_extinction_method none
_refine_ls_goodness_of_fit_ref 1.046
_refine_ls_hydrogen_treatment mixed
_refine_ls_matrix_type full
_refine_ls_number_parameters 180
_refine_ls_number_reflns 2848
_refine_ls_number_restraints 0
_refine_ls_restrained_S_all 1.046
_refine_ls_R_factor_all 0.1037
_refine_ls_R_factor_gt 0.0601
_refine_ls_shift/su_max 0.003
_refine_ls_shift/su_mean 0.000
_refine_ls_structure_factor_coef Fsqd
_refine_ls_weighting_details 'calc w=1/[\s^2^(Fo^2^)+(0.0837P)^2^+0.2911P] where P=(Fo^2^+2Fc^2^)/3'
_refine_ls_weighting_scheme calc
_refine_ls_wR_factor_gt 0.1436
_refine_ls_wR_factor_ref 0.1676
_reflns_number_gt 1876
_reflns_number_total 2848
_reflns_threshold_expression >2\s(I)
_cod_data_source_file c5dt01120e2.cif
_cod_data_source_block 2013gws050rrig2
_cod_depositor_comments
;
The following automatic conversions were performed:

'_symmetry_cell_setting' value 'Monoclinic' changed to 'monoclinic'
according to
/usr/data/users/saulius/crontab/automatic-downloads/rss-feeds/RSC/lib/dictionaries/cif_core.dic
dictionary named 'cif_core.dic' version 2.4.2 from 2011-04-26.

'_exptl_absorpt_correction_type' value 'Multi-scan' changed to
'multi-scan' according to
/usr/data/users/saulius/crontab/automatic-downloads/rss-feeds/RSC/lib/dictionaries/cif_core.dic
dictionary named 'cif_core.dic' version 2.4.2 from 2011-04-26.

Automatic conversion script
Id: cif_fix_values 3271 2015-04-21 07:52:19Z andrius 

 Adding full bibliography for 7034798--7034806.cif.
;
_cod_original_sg_symbol_H-M P21/n
_cod_database_code 7034801

loop_
_symmetry_equiv_pos_as_xyz
'x, y, z'
'-x+1/2, y+1/2, -z+1/2'
'-x, -y, -z'
'x-1/2, -y-1/2, z-1/2'

loop_
_atom_site_label
_atom_site_type_symbol
_atom_site_fract_x
_atom_site_fract_y
_atom_site_fract_z
_atom_site_U_iso_or_equiv
_atom_site_adp_type
_atom_site_occupancy
_atom_site_symmetry_multiplicity
_atom_site_calc_flag
_atom_site_refinement_flags
Al1 Al -0.17742(10) 0.21329(14) 0.67155(5) 0.0153(3) Uani 1 1 d .
F2 F -0.1152(2) 0.4414(3) 0.68873(9) 0.0187(4) Uani 1 1 d .
F3 F -0.3577(2) 0.2826(3) 0.64471(10) 0.0226(5) Uani 1 1 d .
F1 F -0.2237(2) -0.0231(3) 0.65984(9) 0.0201(4) Uani 1 1 d .
O1 O -0.2088(3) 0.1890(4) 0.76881(12) 0.0176(5) Uani 1 1 d .
O3 O 0.4812(3) 0.5338(4) 0.57135(13) 0.0326(6) Uani 1 1 d .
N2 N 0.0445(3) 0.1368(4) 0.68590(14) 0.0164(6) Uani 1 1 d .
O2 O 0.5589(3) 0.8938(4) 0.55433(13) 0.0311(6) Uani 1 1 d .
N1 N -0.1072(3) 0.2313(4) 0.57135(14) 0.0156(6) Uani 1 1 d .
C6 C 0.1274(4) 0.1588(5) 0.62915(17) 0.0173(7) Uani 1 1 d .
C1 C -0.1962(4) 0.2710(5) 0.51535(17) 0.0203(7) Uani 1 1 d .
H1 H -0.3001 0.2841 0.5210 0.024 Uiso 1 1 calc R
C2 C -0.1438(4) 0.2941(5) 0.44898(18) 0.0244(8) Uani 1 1 d .
H2 H -0.2107 0.3218 0.4100 0.029 Uiso 1 1 calc R
C9 C 0.2661(4) 0.0488(5) 0.75329(18) 0.0216(7) Uani 1 1 d .
H9 H 0.3118 0.0084 0.7968 0.026 Uiso 1 1 calc R
C3 C 0.0084(4) 0.2762(5) 0.44046(18) 0.0251(8) Uani 1 1 d .
H3 H 0.0478 0.2926 0.3957 0.030 Uiso 1 1 calc R
C7 C 0.2806(4) 0.1308(5) 0.63299(18) 0.0221(7) Uani 1 1 d .
H7 H 0.3368 0.1492 0.5929 0.027 Uiso 1 1 calc R
C8 C 0.3501(4) 0.0757(5) 0.69613(19) 0.0239(8) Uani 1 1 d .
H8 H 0.4549 0.0565 0.7000 0.029 Uiso 1 1 calc R
C5 C 0.0406(4) 0.2095(4) 0.56376(17) 0.0170(7) Uani 1 1 d .
C10 C 0.1134(4) 0.0819(5) 0.74652(17) 0.0206(7) Uani 1 1 d .
H10 H 0.0559 0.0649 0.7863 0.025 Uiso 1 1 calc R
C4 C 0.1012(4) 0.2338(5) 0.49884(18) 0.0233(8) Uani 1 1 d .
H4 H 0.2057 0.2213 0.4946 0.028 Uiso 1 1 calc R
H1A H -0.233(5) 0.296(8) 0.795(3) 0.057(15) Uiso 1 1 d .
H1B H -0.270(6) 0.097(8) 0.782(3) 0.067(17) Uiso 1 1 d .

loop_
_atom_site_aniso_label
_atom_site_aniso_U_11
_atom_site_aniso_U_22
_atom_site_aniso_U_33
_atom_site_aniso_U_23
_atom_site_aniso_U_13
_atom_site_aniso_U_12
Al1 0.0170(5) 0.0129(5) 0.0161(5) 0.0012(4) 0.0020(4) 0.0001(4)
F2 0.0216(9) 0.0130(10) 0.0217(9) 0.0000(8) 0.0032(7) 0.0009(8)
F3 0.0187(9) 0.0257(12) 0.0235(10) 0.0047(9) 0.0018(8) 0.0014(8)
F1 0.0264(10) 0.0156(10) 0.0185(9) -0.0005(8) 0.0030(8) -0.0034(8)
O1 0.0228(12) 0.0134(13) 0.0170(11) -0.0012(10) 0.0038(9) -0.0004(10)
O3 0.0359(14) 0.0317(16) 0.0294(14) -0.0009(12) -0.0039(11) 0.0076(12)
N2 0.0197(13) 0.0124(14) 0.0170(13) 0.0001(11) 0.0013(10) 0.0002(11)
O2 0.0297(13) 0.0326(16) 0.0303(14) -0.0039(12) -0.0027(11) -0.0036(12)
N1 0.0190(13) 0.0104(14) 0.0174(13) 0.0008(11) 0.0012(10) 0.0009(11)
C6 0.0215(16) 0.0104(16) 0.0201(16) -0.0013(12) 0.0016(13) -0.0026(13)
C1 0.0234(16) 0.0171(18) 0.0205(16) 0.0002(14) 0.0015(13) 0.0007(14)
C2 0.0355(19) 0.0204(19) 0.0172(16) 0.0015(14) -0.0004(14) 0.0038(16)
C9 0.0260(17) 0.0156(18) 0.0225(17) 0.0006(14) -0.0048(14) 0.0023(14)
C3 0.039(2) 0.0183(19) 0.0189(16) 0.0014(14) 0.0081(15) -0.0001(16)
C7 0.0214(16) 0.0211(19) 0.0245(18) -0.0012(15) 0.0072(14) -0.0017(15)
C8 0.0169(15) 0.0215(19) 0.0328(19) -0.0018(16) -0.0021(14) 0.0022(14)
C5 0.0207(15) 0.0105(16) 0.0201(16) -0.0011(13) 0.0030(12) 0.0009(13)
C10 0.0270(17) 0.0161(17) 0.0186(16) 0.0022(13) 0.0020(13) -0.0002(14)
C4 0.0283(17) 0.0181(19) 0.0246(17) 0.0020(14) 0.0100(14) 0.0016(15)

loop_
_atom_type_symbol
_atom_type_description
_atom_type_scat_dispersion_real
_atom_type_scat_dispersion_imag
_atom_type_scat_source
C C 0.0033 0.0016 'International Tables Vol C Tables 4.2.6.8 and 6.1.1.4'
H H 0.0000 0.0000 'International Tables Vol C Tables 4.2.6.8 and 6.1.1.4'
N N 0.0061 0.0033 'International Tables Vol C Tables 4.2.6.8 and 6.1.1.4'
O O 0.0106 0.0060 'International Tables Vol C Tables 4.2.6.8 and 6.1.1.4'
F F 0.0171 0.0103 'International Tables Vol C Tables 4.2.6.8 and 6.1.1.4'
Al Al 0.0645 0.0514 'International Tables Vol C Tables 4.2.6.8 and 6.1.1.4'

loop_
_geom_angle_atom_site_label_1
_geom_angle_atom_site_label_2
_geom_angle_atom_site_label_3
_geom_angle
F3 Al1 F2 93.35(11)
F3 Al1 F1 92.22(11)
F2 Al1 F1 174.13(10)
F3 Al1 O1 97.24(10)
F2 Al1 O1 88.30(11)
F1 Al1 O1 89.16(11)
F3 Al1 N1 92.19(10)
F2 Al1 N1 90.08(10)
F1 Al1 N1 91.55(10)
O1 Al1 N1 170.51(11)
F3 Al1 N2 170.36(11)
F2 Al1 N2 86.50(11)
F1 Al1 N2 88.32(11)
O1 Al1 N2 92.39(11)
N1 Al1 N2 78.18(11)
Al1 O1 H1A 119(3)
Al1 O1 H1B 117(3)
H1A O1 H1B 108(4)
C10 N2 C6 118.4(3)
C10 N2 Al1 125.9(2)
C6 N2 Al1 115.5(2)
C1 N1 C5 119.2(3)
C1 N1 Al1 124.1(2)
C5 N1 Al1 116.7(2)
N2 C6 C7 121.8(3)
N2 C6 C5 114.6(3)
C7 C6 C5 123.6(3)
N1 C1 C2 122.8(3)
N1 C1 H1 118.6
C2 C1 H1 118.6
C1 C2 C3 118.9(3)
C1 C2 H2 120.6
C3 C2 H2 120.6
C8 C9 C10 119.0(3)
C8 C9 H9 120.5
C10 C9 H9 120.5
C4 C3 C2 118.4(3)
C4 C3 H3 120.8
C2 C3 H3 120.8
C8 C7 C6 119.0(3)
C8 C7 H7 120.5
C6 C7 H7 120.5
C9 C8 C7 119.4(3)
C9 C8 H8 120.3
C7 C8 H8 120.3
N1 C5 C4 121.1(3)
N1 C5 C6 114.3(3)
C4 C5 C6 124.6(3)
N2 C10 C9 122.3(3)
N2 C10 H10 118.8
C9 C10 H10 118.8
C3 C4 C5 119.6(3)
C3 C4 H4 120.2
C5 C4 H4 120.2

loop_
_geom_bond_atom_site_label_1
_geom_bond_atom_site_label_2
_geom_bond_distance
Al1 F3 1.743(2)
Al1 F2 1.781(2)
Al1 F1 1.786(2)
Al1 O1 1.900(2)
Al1 N1 2.050(3)
Al1 N2 2.072(3)
O1 H1A 0.96(6)
O1 H1B 0.91(6)
N2 C10 1.340(4)
N2 C6 1.357(4)
N1 C1 1.327(4)
N1 C5 1.353(4)
C6 C7 1.388(5)
C6 C5 1.478(5)
C1 C2 1.385(5)
C1 H1 0.9500
C2 C3 1.392(5)
C2 H2 0.9500
C9 C8 1.374(5)
C9 C10 1.390(5)
C9 H9 0.9500
C3 C4 1.386(5)
C3 H3 0.9500
C7 C8 1.383(5)
C7 H7 0.9500
C8 H8 0.9500
C5 C4 1.392(5)
C10 H10 0.9500
C4 H4 0.9500

loop_
_geom_torsion_atom_site_label_1
_geom_torsion_atom_site_label_2
_geom_torsion_atom_site_label_3
_geom_torsion_atom_site_label_4
_geom_torsion
F3 Al1 N2 C10 -178.3(6)
F2 Al1 N2 C10 92.3(3)
F1 Al1 N2 C10 -84.9(3)
O1 Al1 N2 C10 4.2(3)
N1 Al1 N2 C10 -176.9(3)
F3 Al1 N2 C6 7.0(8)
F2 Al1 N2 C6 -82.5(2)
F1 Al1 N2 C6 100.3(2)
O1 Al1 N2 C6 -170.6(2)
N1 Al1 N2 C6 8.4(2)
F3 Al1 N1 C1 -4.3(3)
F2 Al1 N1 C1 -97.6(3)
F1 Al1 N1 C1 88.0(3)
O1 Al1 N1 C1 -177.8(7)
N2 Al1 N1 C1 175.9(3)
F3 Al1 N1 C5 172.4(2)
F2 Al1 N1 C5 79.0(2)
F1 Al1 N1 C5 -95.4(2)
O1 Al1 N1 C5 -1.1(9)
N2 Al1 N1 C5 -7.4(2)
C10 N2 C6 C7 -1.8(5)
Al1 N2 C6 C7 173.4(3)
C10 N2 C6 C5 176.8(3)
Al1 N2 C6 C5 -8.0(4)
C5 N1 C1 C2 -1.0(5)
Al1 N1 C1 C2 175.6(3)
N1 C1 C2 C3 -0.4(6)
C1 C2 C3 C4 0.7(5)
N2 C6 C7 C8 1.2(5)
C5 C6 C7 C8 -177.1(3)
C10 C9 C8 C7 -1.4(5)
C6 C7 C8 C9 0.4(5)
C1 N1 C5 C4 2.0(5)
Al1 N1 C5 C4 -174.8(3)
C1 N1 C5 C6 -177.8(3)
Al1 N1 C5 C6 5.4(4)
N2 C6 C5 N1 1.8(4)
C7 C6 C5 N1 -179.7(3)
N2 C6 C5 C4 -178.0(3)
C7 C6 C5 C4 0.5(5)
C6 N2 C10 C9 0.7(5)
Al1 N2 C10 C9 -173.9(3)
C8 C9 C10 N2 0.9(5)
C2 C3 C4 C5 0.3(5)
N1 C5 C4 C3 -1.7(5)
C6 C5 C4 C3 178.1(3)
